data_4000594
_publ_section_title
;
Evidence and characterization of a new decamolybdocobaltate cobalt salt,
an efficient precursor for hydrotreating catalyst preparation
;
_journal_name_full 'Chemistry of Materials'
_journal_paper_doi 10.1021/cm0503634
_journal_year 2005
_chemical_formula_sum 'Co5 Mo5 N5 O14'
_chemical_formula_weight 1068.40
_space_group_IT_number 9
_symmetry_cell_setting monoclinic
_symmetry_space_group_name_Hall 'C -2yc'
_symmetry_space_group_name_H-M 'C 1 c 1'
_cell_angle_alpha 90.000(5)
_cell_angle_beta 105.713(5)
_cell_angle_gamma 90.000(5)
_cell_formula_units_Z 4
_cell_length_a 15.700(5)
_cell_length_b 13.050(5)
_cell_length_c 26.980(5)
_cell_measurement_temperature 293(2)
_cell_volume 5321(3)
_diffrn_ambient_temperature 293(2)
_exptl_crystal_density_diffrn 2.667
_cod_depositor_comments
;

2021-10-24
Z value and formula fixed to values more according to usual
chemical conventions.                 miguel
;
_cod_original_formula_sum 'Co20 Mo20 N20 O56'
_cod_original_formula_weight 4273.60
_cod_original_formula_units_Z 2
_cod_original_sg_symbol_H-M 'C c'
_cod_database_code 4000594

loop_
_symmetry_equiv_pos_as_xyz
'x, y, z'
'x, -y, z+1/2'
'x+1/2, y+1/2, z'
'x+1/2, -y+1/2, z+1/2'

loop_
_atom_site_label
_atom_site_type_symbol
_atom_site_fract_x
_atom_site_fract_y
_atom_site_fract_z
_atom_site_U_iso_or_equiv
_atom_site_adp_type
_atom_site_occupancy
_atom_site_symmetry_multiplicity
_atom_site_calc_flag
_atom_site_refinement_flags
_atom_site_disorder_assembly
_atom_site_disorder_group
Co1 Co 0.21426(5) 0.09204(6) 0.46631(3) 0.01650(15) Uani 1 1 d . . .
Co2 Co 0.18428(5) 0.05998(7) 0.36142(3) 0.01679(15) Uani 1 1 d . . .
Mo1 Mo 0.39576(4) 0.00530(4) 0.54556(2) 0.02336(12) Uani 1 1 d . . .
Mo2 Mo 0.35472(3) -0.04071(4) 0.42250(2) 0.02084(11) Uani 1 1 d . . .
Mo3 Mo 0.06395(3) -0.05623(4) 0.42514(2) 0.01989(11) Uani 1 1 d . . .
Mo4 Mo 0.14826(4) 0.02158(4) 0.23644(2) 0.02174(11) Uani 1 1 d . . .
Mo5 Mo 0.06754(3) 0.21686(4) 0.50988(2) 0.02163(11) Uani 1 1 d . . .
Mo6 Mo 0.25039(4) 0.13221(5) 0.59128(2) 0.02333(12) Uani 1 1 d . . .
Mo7 Mo 0.04128(3) 0.18718(4) 0.38677(2) 0.01940(11) Uani 1 1 d . . .
Mo8 Mo 0.31579(3) 0.16412(4) 0.29970(2) 0.02153(11) Uani 1 1 d . . .
Mo9 Mo 0.01520(4) -0.07848(4) 0.29970(2) 0.02387(12) Uani 1 1 d . . .
Mo10 Mo 0.33919(3) 0.21434(4) 0.42203(2) 0.02030(11) Uani 1 1 d . . .
Co3 Co -0.01415(6) 0.34988(7) 0.27059(4) 0.02518(19) Uani 1 1 d . . .
Co5 Co 0.09128(7) 0.81317(8) 0.61766(4) 0.0308(2) Uani 1 1 d . . .
Co4 Co 0.21124(6) 0.58751(7) 0.44501(4) 0.0292(2) Uani 1 1 d . . .
O1 O 0.3145(3) 0.3166(4) 0.4564(2) 0.0315(11) Uani 1 1 d . . .
O2 O -0.0391(3) 0.1790(4) 0.5004(2) 0.0320(11) Uani 1 1 d . . .
O3 O 0.4617(3) -0.0182(4) 0.4245(2) 0.0336(12) Uani 1 1 d . . .
O4 O -0.0485(3) 0.7105(4) 0.4354(2) 0.0295(11) Uani 1 1 d . . .
O5 O 0.1241(4) 0.1143(4) 0.18885(19) 0.0324(12) Uani 1 1 d . . .
O6 O 0.2070(3) -0.0193(3) 0.42136(17) 0.0187(8) Uani 1 1 d . . .
O7 O 0.0898(3) 0.0847(3) 0.45535(17) 0.0203(9) Uani 1 1 d . . .
OH8 O 0.2133(3) 0.2057(3) 0.51304(17) 0.0195(9) Uani 1 1 d . . .
O9 O -0.0682(3) 0.1662(4) 0.3787(2) 0.0334(12) Uani 1 1 d . . .
O10 O 0.0576(3) -0.1430(3) 0.36749(19) 0.0272(10) Uani 1 1 d . . .
OH11 O 0.1627(3) -0.0548(3) 0.31329(17) 0.0200(9) Uani 1 1 d . . .
O12 O 0.4996(3) 0.0440(4) 0.5448(2) 0.0343(12) Uani 1 1 d . . .
O13 O 0.4266(3) 0.1388(4) 0.3132(2) 0.0337(12) Uani 1 1 d . . .
O14 O 0.2743(3) 0.0358(4) 0.26325(18) 0.0237(9) Uani 1 1 d . . .
O15 O 0.0635(3) 0.2775(3) 0.44302(18) 0.0235(9) Uani 1 1 d . . .
O16 O -0.0915(3) -0.0510(5) 0.2962(2) 0.0401(13) Uani 1 1 d . . .
OH17 O 0.1743(3) 0.1414(4) 0.29947(17) 0.0221(9) Uani 1 1 d . . .
O18 O 0.1133(4) -0.1331(4) 0.47734(19) 0.0303(11) Uani 1 1 d . . .
O19 O 0.3236(3) -0.1458(4) 0.3838(2) 0.0294(11) Uani 1 1 d . . .
O20 O -0.0435(3) -0.0488(4) 0.4241(2) 0.0336(12) Uani 1 1 d . . .
O21 O 0.1919(3) 0.1708(3) 0.40625(17) 0.0201(9) Uani 1 1 d . . .
O22 O 0.3087(3) 0.0722(3) 0.37167(17) 0.0179(8) Uani 1 1 d . . .
O23 O 0.1444(4) -0.0924(4) 0.2062(2) 0.0359(12) Uani 1 1 d . . .
O24 O 0.2630(4) 0.2467(4) 0.6231(2) 0.0379(13) Uani 1 1 d . . .
O25 O 0.3107(3) 0.2623(4) 0.35323(19) 0.0265(10) Uani 1 1 d . . .
O26 O 0.1240(3) 0.1219(4) 0.56398(19) 0.0283(10) Uani 1 1 d . . .
O27 O 0.4096(4) -0.0790(4) 0.5957(2) 0.0357(12) Uani 1 1 d . . .
O28 O 0.0618(3) 0.0519(3) 0.35831(17) 0.0183(9) Uani 1 1 d . . .
O29 O 0.0107(4) -0.1874(4) 0.2648(2) 0.0396(13) Uani 1 1 d . . .
O30 O 0.2942(4) 0.2467(4) 0.2499(2) 0.0346(12) Uani 1 1 d . . .
O31 O 0.3352(3) 0.0983(3) 0.46970(17) 0.0191(9) Uani 1 1 d . . .
O32 O 0.0779(4) 0.3256(4) 0.5449(2) 0.0348(12) Uani 1 1 d . . .
OH33 O 0.2463(3) 0.0118(3) 0.52918(18) 0.0215(9) Uani 1 1 d . . .
O34 O 0.3663(3) -0.0933(3) 0.48964(19) 0.0246(10) Uani 1 1 d . . .
O35 O 0.3653(3) 0.1275(4) 0.57800(18) 0.0260(10) Uani 1 1 d . . .
O36 O 0.0322(3) 0.0232(4) 0.25036(18) 0.0250(10) Uani 1 1 d . . .
O37 O 0.0456(3) 0.2667(4) 0.33633(19) 0.0291(11) Uani 1 1 d . . .
O38 O 0.2645(4) 0.0415(4) 0.6384(2) 0.0313(11) Uani 1 1 d . . .
OH2A O 0.5349(4) 0.4511(5) 0.5843(2) 0.0457(14) Uiso 1 1 d . . .
OH2B O 0.4707(4) 0.2730(5) 0.6303(2) 0.0457(14) Uiso 1 1 d . . .
OH2C O 0.2144(4) 0.8477(5) 0.6072(2) 0.0466(15) Uiso 1 1 d . . .
OH2D O 0.0563(5) 0.7451(5) 0.5466(3) 0.0548(17) Uiso 1 1 d . . .
OH2E O 0.1486(5) 0.6730(6) 0.6559(3) 0.068(2) Uiso 1 1 d . . .
OH2F O -0.1346(4) 0.3576(4) 0.2885(2) 0.0359(12) Uiso 1 1 d . . .
OH2G O 0.0395(4) 0.4799(4) 0.3126(2) 0.0390(13) Uiso 1 1 d . . .
OH2H O -0.0672(4) 0.4402(5) 0.2072(2) 0.0395(13) Uiso 1 1 d . . .
OH2I O 0.1056(4) 0.3366(4) 0.2525(2) 0.0348(12) Uiso 1 1 d . . .
OH2J O -0.0556(4) 0.2079(4) 0.2307(2) 0.0324(11) Uiso 1 1 d . . .
OH2K O 0.0940(4) 0.6515(4) 0.4011(2) 0.0368(12) Uiso 1 1 d . . .
OH2L O 0.2632(4) 0.6144(5) 0.3824(3) 0.0533(16) Uiso 1 1 d . . .
OH2M O 0.2559(4) 0.7289(5) 0.4809(2) 0.0500(16) Uiso 1 1 d . . .
OH2N O 0.3325(4) 0.5246(5) 0.4870(2) 0.0398(13) Uiso 1 1 d . . .
OH2P O 0.1610(4) 0.4418(5) 0.4128(2) 0.0445(14) Uiso 1 1 d . . .
OH2Q O 0.1558(5) 0.5482(6) 0.5039(3) 0.068(2) Uiso 1 1 d . . .
OH21 N -0.2266(9) 0.1417(11) 0.2216(5) 0.1024(13) Uiso 1 1 d . . .
OH22 N 0.1890(9) 0.7225(10) 0.2950(5) 0.1024(13) Uiso 1 1 d . . .
OH23 N 0.2369(9) 0.4595(11) 0.3045(5) 0.1024(13) Uiso 1 1 d . . .
OH24 N 0.4193(9) 0.5274(11) 0.6427(5) 0.1024(13) Uiso 1 1 d . . .
OH25 N 0.0418(9) -0.2529(12) 0.1464(5) 0.1024(13) Uiso 1 1 d . . .
OH26 N -0.0104(9) 0.6333(11) 0.2088(5) 0.1024(13) Uiso 1 1 d . . .
OH27 N 0.3365(9) 0.7068(11) 0.5940(5) 0.1024(13) Uiso 1 1 d . . .
OH28 N 0.1339(9) 0.4743(11) 0.6429(5) 0.1024(13) Uiso 1 1 d . . .
OH29 N 0.2634(9) 0.4390(11) 0.5790(5) 0.1024(13) Uiso 1 1 d . . .

loop_
_atom_site_aniso_label
_atom_site_aniso_U_11
_atom_site_aniso_U_22
_atom_site_aniso_U_33
_atom_site_aniso_U_23
_atom_site_aniso_U_13
_atom_site_aniso_U_12
Co1 0.0152(4) 0.0149(4) 0.0197(4) 0.0002(3) 0.0053(3) 0.0002(3)
Co2 0.0166(4) 0.0149(4) 0.0197(4) 0.0008(3) 0.0064(3) 0.0000(3)
Mo1 0.0194(3) 0.0235(3) 0.0254(3) 0.0005(2) 0.0033(2) 0.0016(2)
Mo2 0.0199(3) 0.0179(2) 0.0256(3) 0.0023(2) 0.0077(2) 0.00385(19)
Mo3 0.0207(2) 0.0169(2) 0.0237(3) -0.0001(2) 0.0089(2) -0.00294(19)
Mo4 0.0224(3) 0.0227(3) 0.0206(2) 0.0006(2) 0.0065(2) 0.0003(2)
Mo5 0.0203(3) 0.0220(3) 0.0241(3) -0.0009(2) 0.0087(2) 0.0021(2)
Mo6 0.0222(3) 0.0254(3) 0.0220(3) -0.0026(2) 0.0054(2) -0.0008(2)
Mo7 0.0172(2) 0.0183(2) 0.0226(2) 0.0008(2) 0.00531(19) 0.00287(19)
Mo8 0.0186(3) 0.0218(3) 0.0261(3) 0.0026(2) 0.0092(2) -0.0003(2)
Mo9 0.0225(3) 0.0255(3) 0.0239(3) -0.0025(2) 0.0069(2) -0.0069(2)
Mo10 0.0188(2) 0.0166(2) 0.0268(3) -0.0004(2) 0.0084(2) -0.00192(19)
Co3 0.0262(4) 0.0258(4) 0.0235(4) 0.0025(4) 0.0066(3) 0.0072(4)
Co5 0.0397(6) 0.0294(5) 0.0243(5) -0.0033(4) 0.0105(4) -0.0117(4)
Co4 0.0218(4) 0.0240(5) 0.0436(6) -0.0017(4) 0.0121(4) -0.0014(4)
O1 0.035(3) 0.020(2) 0.043(3) -0.008(2) 0.017(2) -0.002(2)
O2 0.024(2) 0.038(3) 0.035(3) 0.001(2) 0.010(2) 0.001(2)
O3 0.028(3) 0.030(3) 0.047(3) 0.002(2) 0.018(2) -0.002(2)
O4 0.021(2) 0.033(3) 0.038(3) 0.003(2) 0.014(2) -0.006(2)
O5 0.034(3) 0.036(3) 0.026(3) 0.008(2) 0.007(2) -0.002(2)
O6 0.019(2) 0.016(2) 0.021(2) 0.0016(17) 0.0061(16) -0.0024(17)
O7 0.022(2) 0.018(2) 0.022(2) -0.0007(17) 0.0073(17) -0.0020(17)
OH8 0.017(2) 0.018(2) 0.025(2) -0.0044(17) 0.0081(17) -0.0022(16)
O9 0.020(2) 0.032(3) 0.048(3) -0.007(2) 0.008(2) 0.001(2)
O10 0.036(3) 0.016(2) 0.030(2) -0.0014(19) 0.009(2) -0.0081(19)
OH11 0.020(2) 0.016(2) 0.026(2) -0.0019(17) 0.0083(17) -0.0016(17)
O12 0.020(2) 0.032(3) 0.050(3) -0.004(2) 0.006(2) 0.001(2)
O13 0.024(2) 0.032(3) 0.047(3) 0.006(2) 0.013(2) 0.003(2)
O14 0.023(2) 0.022(2) 0.028(2) 0.0013(19) 0.0092(19) 0.0040(18)
O15 0.028(2) 0.018(2) 0.026(2) 0.0016(18) 0.0099(19) 0.0038(18)
O16 0.023(3) 0.057(4) 0.038(3) 0.005(3) 0.005(2) -0.006(3)
OH17 0.020(2) 0.021(2) 0.024(2) 0.0071(18) 0.0039(17) 0.0030(17)
O18 0.038(3) 0.025(2) 0.028(3) 0.001(2) 0.009(2) -0.007(2)
O19 0.036(3) 0.020(2) 0.035(3) -0.004(2) 0.014(2) 0.004(2)
O20 0.026(3) 0.033(3) 0.047(3) -0.006(2) 0.017(2) -0.006(2)
O21 0.025(2) 0.015(2) 0.020(2) 0.0013(16) 0.0072(17) 0.0004(17)
O22 0.016(2) 0.016(2) 0.022(2) -0.0003(16) 0.0063(16) -0.0019(16)
O23 0.041(3) 0.035(3) 0.033(3) -0.007(2) 0.013(2) -0.006(2)
O24 0.041(3) 0.036(3) 0.036(3) -0.012(2) 0.010(2) -0.003(2)
O25 0.029(3) 0.021(2) 0.030(2) 0.0002(19) 0.008(2) -0.0033(19)
O26 0.026(3) 0.029(3) 0.030(3) 0.000(2) 0.008(2) -0.002(2)
O27 0.042(3) 0.028(3) 0.035(3) 0.004(2) 0.008(2) 0.007(2)
O28 0.016(2) 0.018(2) 0.023(2) -0.0032(17) 0.0078(17) 0.0004(16)
O29 0.056(4) 0.033(3) 0.035(3) -0.006(2) 0.021(3) -0.012(3)
O30 0.038(3) 0.033(3) 0.036(3) 0.009(2) 0.017(2) 0.001(2)
O31 0.017(2) 0.016(2) 0.024(2) 0.0013(17) 0.0040(17) 0.0001(16)
O32 0.039(3) 0.029(3) 0.038(3) -0.011(2) 0.015(2) 0.003(2)
OH33 0.024(2) 0.019(2) 0.022(2) 0.0005(17) 0.0057(18) 0.0016(17)
O34 0.026(2) 0.018(2) 0.031(2) 0.0103(19) 0.0093(19) 0.0051(18)
O35 0.026(2) 0.026(2) 0.024(2) -0.0041(19) 0.0022(19) -0.0061(19)
O36 0.017(2) 0.035(3) 0.021(2) 0.0011(19) 0.0027(17) 0.0015(19)
O37 0.033(3) 0.024(2) 0.029(3) 0.005(2) 0.007(2) 0.005(2)
O38 0.032(3) 0.035(3) 0.026(2) 0.004(2) 0.007(2) 0.002(2)

loop_
_geom_bond_atom_site_label_1
_geom_bond_atom_site_label_2
_geom_bond_distance
_geom_bond_site_symmetry_2
_geom_bond_publ_flag
Co1 O21 1.870(4) . ?
Co1 O6 1.876(4) . ?
Co1 O31 1.878(4) . ?
Co1 O7 1.899(5) . ?
Co1 OH33 1.940(5) . ?
Co1 OH8 1.949(4) . ?
Co1 Co2 2.7721(13) . ?
Co1 Mo10 3.0151(11) . ?
Co1 Mo3 3.0212(12) . ?
Co2 O6 1.871(4) . ?
Co2 O21 1.868(5) . ?
Co2 O22 1.904(4) . ?
Co2 O28 1.904(4) . ?
Co2 OH17 1.951(4) . ?
Co2 OH11 1.950(4) . ?
Co2 Mo7 3.0159(12) . ?
Co2 Mo2 3.0356(12) . ?
Mo1 O12 1.713(5) . ?
Mo1 O27 1.710(5) . ?
Mo1 O34 1.941(5) . ?
Mo1 O35 1.941(5) . ?
Mo1 OH33 2.268(5) . ?
Mo1 O31 2.348(4) . ?
Mo2 O3 1.692(5) . ?
Mo2 O19 1.713(5) . ?
Mo2 O34 1.899(5) . ?
Mo2 O22 2.009(4) . ?
Mo2 O31 2.284(4) . ?
Mo2 O6 2.329(5) . ?
Mo3 O20 1.682(5) . ?
Mo3 O18 1.732(5) . ?
Mo3 O10 1.904(5) . ?
Mo3 O7 2.008(4) . ?
Mo3 O28 2.282(4) . ?
Mo3 O6 2.325(5) . ?
Mo4 O23 1.690(5) . ?
Mo4 O5 1.730(5) . ?
Mo4 O14 1.923(5) . ?
Mo4 O36 1.958(5) . ?
Mo4 OH11 2.256(5) . ?
Mo4 OH17 2.265(5) . ?
Mo5 O32 1.688(5) . ?
Mo5 O2 1.697(5) . ?
Mo5 O26 1.936(5) . ?
Mo5 O15 1.955(5) . ?
Mo5 OH8 2.271(4) . ?
Mo5 O7 2.354(4) . ?
Mo6 O24 1.707(5) . ?
Mo6 O38 1.707(5) . ?
Mo6 O26 1.926(5) . ?
Mo6 O35 1.933(5) . ?
Mo6 OH8 2.247(5) . ?
Mo6 OH33 2.286(5) . ?
Mo7 O9 1.695(5) . ?
Mo7 O37 1.728(5) . ?
Mo7 O15 1.878(5) . ?
Mo7 O28 1.986(4) . ?
Mo7 O7 2.243(4) . ?
Mo7 O21 2.289(5) . ?
Mo8 O30 1.684(5) . ?
Mo8 O13 1.710(5) . ?
Mo8 O25 1.949(5) . ?
Mo8 O14 1.962(5) . ?
Mo8 OH17 2.239(5) . ?
Mo8 O22 2.311(4) . ?
Mo9 O29 1.696(5) . ?
Mo9 O16 1.691(6) . ?
Mo9 O36 1.948(5) . ?
Mo9 O10 1.959(5) . ?
Mo9 OH11 2.266(4) . ?
Mo9 O28 2.303(4) . ?
Mo10 O4 1.702(5) 3_545 ?
Mo10 O1 1.728(5) . ?
Mo10 O25 1.894(5) . ?
Mo10 O31 1.998(4) . ?
Mo10 O22 2.273(4) . ?
Mo10 O21 2.307(5) . ?
Co3 OH2H 2.059(6) . ?
Co3 OH2I 2.074(5) . ?
Co3 O37 2.075(5) . ?
Co3 OH2F 2.078(6) . ?
Co3 OH2G 2.087(6) . ?
Co3 OH2J 2.153(5) . ?
Co5 OH2D 2.049(7) . ?
Co5 OH2C 2.077(7) . ?
Co5 O5 2.077(5) 2_565 ?
Co5 OH2B 2.081(7) 3_455 ?
Co5 OH2A 2.098(6) 3_455 ?
Co5 OH2E 2.172(8) . ?
Co4 OH2Q 2.072(8) . ?
Co4 OH2K 2.075(6) . ?
Co4 OH2L 2.094(7) . ?
Co4 OH2N 2.100(6) . ?
Co4 OH2M 2.112(7) . ?
Co4 OH2P 2.150(6) . ?
O4 Mo10 1.702(5) 3_455 ?
O5 Co5 2.077(5) 2_564 ?
OH2A Co5 2.098(6) 3_545 ?
OH2B Co5 2.081(6) 3_545 ?
